data_1514571
loop_
_publ_author_name
'Jones, Matthew B.'
'Gaunt, Andrew J.'
'Gordon, John C.'
'Kaltsoyannis, Nikolas'
'Neu, Mary P.'
'Scott, Brian L.'

_publ_section_title
;
 Uncovering f-element bonding differences and electronic structure in a
 series of 1&#x2009;:&#x2009;3 and 1&#x2009;:&#x2009;4 complexes with a
 diselenophosphinate ligand
;
_journal_issue 3
_journal_name_full 'Chemical Science'
_journal_page_first 1189
_journal_paper_doi 10.1039/c2sc21806b
_journal_volume 4
_journal_year 2013
_chemical_formula_sum 'C44 H46 Ce O2 P3 Se6'
_chemical_formula_weight 1313.60
_chemical_name_systematic
;
?
;
_space_group_IT_number 2
_symmetry_cell_setting triclinic
_symmetry_space_group_name_Hall '-P 1'
_symmetry_space_group_name_H-M 'P -1'
_atom_sites_solution_hydrogens geom
_atom_sites_solution_primary direct
_atom_sites_solution_secondary difmap
_audit_creation_method SHELXL-97
_cell_angle_alpha 88.6000(10)
_cell_angle_beta 85.6150(10)
_cell_angle_gamma 70.4930(10)
_cell_formula_units_Z 2
_cell_length_a 9.8457(13)
_cell_length_b 13.0684(17)
_cell_length_c 19.024(2)
_cell_measurement_temperature 120(1)
_cell_volume 2300.5(5)
_computing_cell_refinement 'SAINT+, v. 7.66a (Bruker AXS, 2009)'
_computing_data_collection 'APEX II, v. 7.0 (Bruker AXS, 2009)'
_computing_data_reduction 'SAINT+, v. 7.66a (Bruker AXS, 2009)'
_computing_molecular_graphics 'SHELXTL, v. 6.14, (Bruker AXS, 2000)'
_computing_publication_material 'SHELXTL, v. 6.14, (Bruker AXS, 2000)'
_computing_structure_refinement 'SHELXL-97 (Sheldrick, 1997)'
_computing_structure_solution 'SHELXS-97 (Sheldrick, 1990)'
_diffrn_ambient_temperature 120(1)
_diffrn_measured_fraction_theta_full 0.996
_diffrn_measured_fraction_theta_max 0.915
_diffrn_measurement_device_type 'Bruker D8 with APEXII CCD'
_diffrn_measurement_method '\w scans'
_diffrn_radiation_monochromator graphite
_diffrn_radiation_source 'fine-focus sealed tube'
_diffrn_radiation_type MoK\a
_diffrn_radiation_wavelength 0.71073
_diffrn_reflns_av_R_equivalents 0.0408
_diffrn_reflns_av_sigmaI/netI 0.0556
_diffrn_reflns_limit_h_max 13
_diffrn_reflns_limit_h_min -13
_diffrn_reflns_limit_k_max 16
_diffrn_reflns_limit_k_min -16
_diffrn_reflns_limit_l_max 25
_diffrn_reflns_limit_l_min -25
_diffrn_reflns_number 26138
_diffrn_reflns_theta_full 25.00
_diffrn_reflns_theta_max 28.37
_diffrn_reflns_theta_min 1.97
_diffrn_standards_decay_% 0
_diffrn_standards_interval_count 0
_diffrn_standards_interval_time 0
_diffrn_standards_number 0
_exptl_absorpt_coefficient_mu 5.876
_exptl_absorpt_correction_T_max 0.5911
_exptl_absorpt_correction_T_min 0.4177
_exptl_absorpt_correction_type multi-scan
_exptl_absorpt_process_details 'SADABS v. 1 (Sheldrick, 2008)'
_exptl_crystal_colour colorless
_exptl_crystal_density_diffrn 1.896
_exptl_crystal_density_method 'not measured'
_exptl_crystal_description block
_exptl_crystal_F_000 1266
_exptl_crystal_size_max 0.18
_exptl_crystal_size_mid 0.12
_exptl_crystal_size_min 0.10
_refine_diff_density_max 0.805
_refine_diff_density_min -0.582
_refine_diff_density_rms 0.132
_refine_ls_extinction_method none
_refine_ls_goodness_of_fit_ref 0.986
_refine_ls_hydrogen_treatment constr
_refine_ls_matrix_type full
_refine_ls_number_parameters 505
_refine_ls_number_reflns 10550
_refine_ls_number_restraints 0
_refine_ls_restrained_S_all 0.986
_refine_ls_R_factor_all 0.0474
_refine_ls_R_factor_gt 0.0323
_refine_ls_shift/su_max 0.001
_refine_ls_shift/su_mean 0.000
_refine_ls_structure_factor_coef Fsqd
_refine_ls_weighting_details 'calc w=1/[\s^2^(Fo^2^)+(0.0313P)^2^+0.0000P] where P=(Fo^2^+2Fc^2^)/3'
_refine_ls_weighting_scheme calc
_refine_ls_wR_factor_gt 0.0685
_refine_ls_wR_factor_ref 0.0739
_reflns_number_gt 8443
_reflns_number_total 10550
_reflns_threshold_expression >2sigma(I)
_cod_data_source_file c2sc21806b.txt
_cod_data_source_block apx1324
_cod_original_cell_volume 2300.6(5)
_cod_database_code 1514571

loop_
_symmetry_equiv_pos_as_xyz
'x, y, z'
'-x, -y, -z'

loop_
_atom_site_label
_atom_site_type_symbol
_atom_site_fract_x
_atom_site_fract_y
_atom_site_fract_z
_atom_site_U_iso_or_equiv
_atom_site_adp_type
_atom_site_occupancy
_atom_site_symmetry_multiplicity
_atom_site_calc_flag
_atom_site_refinement_flags
Ce1 Ce 0.03798(2) 0.785025(16) 0.237093(10) 0.01293(5) Uani 1 1 d .
Se1 Se 0.29584(4) 0.68047(3) 0.331347(19) 0.01640(8) Uani 1 1 d .
Se2 Se 0.03636(4) 0.55630(3) 0.29880(2) 0.01760(9) Uani 1 1 d .
Se3 Se -0.06343(4) 0.87381(3) 0.386808(19) 0.01823(9) Uani 1 1 d .
Se4 Se -0.21493(4) 1.00261(3) 0.231688(19) 0.01675(8) Uani 1 1 d .
Se5 Se 0.01160(4) 0.89401(3) 0.09065(2) 0.02101(9) Uani 1 1 d .
Se6 Se 0.20755(4) 0.61609(3) 0.122238(19) 0.02024(9) Uani 1 1 d .
P1 P 0.25238(10) 0.52962(7) 0.32779(5) 0.01440(19) Uani 1 1 d .
P2 P -0.22280(10) 1.01493(7) 0.34508(5) 0.01487(19) Uani 1 1 d .
P3 P 0.16258(10) 0.74579(8) 0.04613(5) 0.0162(2) Uani 1 1 d .
O1 O 0.1926(3) 0.9022(2) 0.23904(14) 0.0199(6) Uani 1 1 d .
O2 O -0.1739(3) 0.7423(2) 0.20123(13) 0.0198(6) Uani 1 1 d .
C1 C 0.3792(4) 0.4344(3) 0.26607(18) 0.0129(7) Uani 1 1 d .
C2 C 0.4848(4) 0.4618(3) 0.2251(2) 0.0208(8) Uani 1 1 d .
H2 H 0.4918 0.5307 0.2286 0.025 Uiso 1 1 calc R
C3 C 0.5799(4) 0.3862(3) 0.1789(2) 0.0215(8) Uani 1 1 d .
H3 H 0.6500 0.4050 0.1512 0.026 Uiso 1 1 calc R
C4 C 0.5715(4) 0.2836(3) 0.1736(2) 0.0218(8) Uani 1 1 d .
H4 H 0.6367 0.2327 0.1432 0.026 Uiso 1 1 calc R
C5 C 0.4645(4) 0.2571(3) 0.2141(2) 0.0231(9) Uani 1 1 d .
H5 H 0.4575 0.1882 0.2103 0.028 Uiso 1 1 calc R
C6 C 0.3689(4) 0.3313(3) 0.2598(2) 0.0201(8) Uani 1 1 d .
H6 H 0.2975 0.3128 0.2865 0.024 Uiso 1 1 calc R
C7 C 0.2854(4) 0.4592(3) 0.41190(18) 0.0166(8) Uani 1 1 d .
C8 C 0.4244(4) 0.4287(3) 0.4345(2) 0.0214(8) Uani 1 1 d .
H8 H 0.4975 0.4428 0.4061 0.026 Uiso 1 1 calc R
C9 C 0.4548(4) 0.3775(3) 0.4989(2) 0.0251(9) Uani 1 1 d .
H9 H 0.5480 0.3569 0.5138 0.030 Uiso 1 1 calc R
C10 C 0.3453(5) 0.3573(3) 0.5409(2) 0.0278(10) Uani 1 1 d .
H10 H 0.3646 0.3241 0.5845 0.033 Uiso 1 1 calc R
C11 C 0.2084(5) 0.3862(3) 0.5184(2) 0.0266(9) Uani 1 1 d .
H11 H 0.1359 0.3712 0.5465 0.032 Uiso 1 1 calc R
C12 C 0.1775(4) 0.4373(3) 0.4542(2) 0.0217(8) Uani 1 1 d .
H12 H 0.0843 0.4570 0.4394 0.026 Uiso 1 1 calc R
C13 C -0.1925(4) 1.1387(3) 0.36954(19) 0.0172(8) Uani 1 1 d .
C14 C -0.2095(4) 1.2227(3) 0.3224(2) 0.0244(9) Uani 1 1 d .
H14 H -0.2339 1.2150 0.2770 0.029 Uiso 1 1 calc R
C15 C -0.1908(5) 1.3186(3) 0.3412(2) 0.0308(10) Uani 1 1 d .
H15 H -0.2016 1.3746 0.3087 0.037 Uiso 1 1 calc R
C16 C -0.1556(5) 1.3301(3) 0.4098(2) 0.0308(10) Uani 1 1 d .
H16 H -0.1436 1.3943 0.4231 0.037 Uiso 1 1 calc R
C17 C -0.1390(5) 1.2478(3) 0.4571(2) 0.0305(10) Uani 1 1 d .
H17 H -0.1161 1.2562 0.5026 0.037 Uiso 1 1 calc R
C18 C -0.1560(4) 1.1513(3) 0.4376(2) 0.0245(9) Uani 1 1 d .
H18 H -0.1432 1.0949 0.4699 0.029 Uiso 1 1 calc R
C19 C -0.4038(4) 1.0281(3) 0.38313(18) 0.0164(8) Uani 1 1 d .
C20 C -0.5098(4) 1.1298(3) 0.38818(19) 0.0190(8) Uani 1 1 d .
H20 H -0.4875 1.1914 0.3745 0.023 Uiso 1 1 calc R
C21 C -0.6487(4) 1.1389(3) 0.4136(2) 0.0231(9) Uani 1 1 d .
H21 H -0.7201 1.2069 0.4165 0.028 Uiso 1 1 calc R
C22 C -0.6823(4) 1.0476(3) 0.43476(19) 0.0245(9) Uani 1 1 d .
H22 H -0.7758 1.0543 0.4521 0.029 Uiso 1 1 calc R
C23 C -0.5770(4) 0.9466(3) 0.4301(2) 0.0243(9) Uani 1 1 d .
H23 H -0.5995 0.8851 0.4441 0.029 Uiso 1 1 calc R
C24 C -0.4374(4) 0.9368(3) 0.40445(19) 0.0211(8) Uani 1 1 d .
H24 H -0.3663 0.8688 0.4016 0.025 Uiso 1 1 calc R
C25 C 0.0924(4) 0.7112(3) -0.03256(19) 0.0171(8) Uani 1 1 d .
C26 C 0.0624(4) 0.7862(3) -0.0870(2) 0.0243(9) Uani 1 1 d .
H26 H 0.0784 0.8519 -0.0826 0.029 Uiso 1 1 calc R
C27 C 0.0091(5) 0.7639(4) -0.1474(2) 0.0325(10) Uani 1 1 d .
H27 H -0.0110 0.8148 -0.1835 0.039 Uiso 1 1 calc R
C28 C -0.0148(5) 0.6664(4) -0.1549(2) 0.0331(10) Uani 1 1 d .
H28 H -0.0497 0.6514 -0.1961 0.040 Uiso 1 1 calc R
C29 C 0.0134(4) 0.5916(4) -0.1010(2) 0.0307(10) Uani 1 1 d .
H29 H -0.0044 0.5266 -0.1054 0.037 Uiso 1 1 calc R
C30 C 0.0682(4) 0.6131(3) -0.0400(2) 0.0257(9) Uani 1 1 d .
H30 H 0.0889 0.5619 -0.0041 0.031 Uiso 1 1 calc R
C31 C 0.4574(4) 0.6798(4) 0.0071(2) 0.0281(10) Uani 1 1 d .
H31 H 0.4573 0.6108 0.0202 0.034 Uiso 1 1 calc R
C32 C 0.5851(5) 0.6949(5) -0.0189(2) 0.0420(13) Uani 1 1 d .
H32 H 0.6701 0.6358 -0.0236 0.050 Uiso 1 1 calc R
C33 C 0.5860(6) 0.7968(5) -0.0377(2) 0.0455(14) Uani 1 1 d .
H33 H 0.6721 0.8071 -0.0539 0.055 Uiso 1 1 calc R
C34 C 0.4598(6) 0.8836(4) -0.0326(2) 0.0431(14) Uani 1 1 d .
H34 H 0.4602 0.9521 -0.0467 0.052 Uiso 1 1 calc R
C35 C 0.3313(5) 0.8697(3) -0.0063(2) 0.0278(10) Uani 1 1 d .
H35 H 0.2464 0.9290 -0.0022 0.033 Uiso 1 1 calc R
C36 C 0.3300(4) 0.7677(3) 0.01355(19) 0.0205(8) Uani 1 1 d .
C37 C 0.3271(4) 0.8768(3) 0.1955(2) 0.0275(10) Uani 1 1 d .
H37A H 0.3226 0.8394 0.1528 0.033 Uiso 1 1 calc R
H37B H 0.4076 0.8319 0.2209 0.033 Uiso 1 1 calc R
C38 C 0.3416(5) 0.9863(3) 0.1786(2) 0.0275(9) Uani 1 1 d .
H38A H 0.2824 1.0219 0.1408 0.033 Uiso 1 1 calc R
H38B H 0.4413 0.9801 0.1658 0.033 Uiso 1 1 calc R
C39 C 0.2872(5) 1.0462(4) 0.2481(2) 0.0305(10) Uani 1 1 d .
H39A H 0.2468 1.1239 0.2406 0.037 Uiso 1 1 calc R
H39B H 0.3644 1.0320 0.2796 0.037 Uiso 1 1 calc R
C40 C 0.1709(5) 1.0006(4) 0.2782(2) 0.0318(10) Uani 1 1 d .
H40A H 0.1806 0.9848 0.3280 0.038 Uiso 1 1 calc R
H40B H 0.0754 1.0522 0.2723 0.038 Uiso 1 1 calc R
C41 C -0.2273(5) 0.7188(4) 0.1374(2) 0.0308(10) Uani 1 1 d .
H41A H -0.1481 0.6783 0.1047 0.037 Uiso 1 1 calc R
H41B H -0.2827 0.7854 0.1147 0.037 Uiso 1 1 calc R
C42 C -0.3229(5) 0.6514(4) 0.1602(2) 0.0344(11) Uani 1 1 d .
H42A H -0.2823 0.5786 0.1410 0.041 Uiso 1 1 calc R
H42B H -0.4192 0.6847 0.1444 0.041 Uiso 1 1 calc R
C43 C -0.3269(5) 0.6490(3) 0.2411(2) 0.0298(10) Uani 1 1 d .
H43A H -0.4233 0.6582 0.2618 0.036 Uiso 1 1 calc R
H43B H -0.2600 0.5817 0.2579 0.036 Uiso 1 1 calc R
C44 C -0.2811(4) 0.7442(3) 0.2572(2) 0.0262(9) Uani 1 1 d .
H44A H -0.3621 0.8115 0.2569 0.031 Uiso 1 1 calc R
H44B H -0.2406 0.7358 0.3027 0.031 Uiso 1 1 calc R

loop_
_atom_site_aniso_label
_atom_site_aniso_U_11
_atom_site_aniso_U_22
_atom_site_aniso_U_33
_atom_site_aniso_U_23
_atom_site_aniso_U_13
_atom_site_aniso_U_12
Ce1 0.01374(10) 0.01256(10) 0.01264(11) 0.00005(8) 0.00009(8) -0.00481(8)
Se1 0.01661(19) 0.01414(18) 0.01833(19) -0.00004(14) -0.00204(15) -0.00480(15)
Se2 0.01565(19) 0.01729(19) 0.0204(2) 0.00230(15) -0.00176(15) -0.00627(15)
Se3 0.0204(2) 0.01621(19) 0.01396(19) 0.00132(14) -0.00079(15) -0.00087(15)
Se4 0.01894(19) 0.01543(19) 0.01320(18) -0.00027(14) -0.00078(14) -0.00225(15)
Se5 0.0281(2) 0.01474(19) 0.01565(19) 0.00141(15) 0.00291(16) -0.00216(16)
Se6 0.0278(2) 0.01446(19) 0.01531(19) 0.00079(15) 0.00115(16) -0.00352(16)
P1 0.0140(5) 0.0150(5) 0.0134(5) 0.0001(4) 0.0003(4) -0.0040(4)
P2 0.0174(5) 0.0124(5) 0.0134(5) 0.0003(4) -0.0002(4) -0.0033(4)
P3 0.0196(5) 0.0155(5) 0.0127(5) 0.0001(4) 0.0016(4) -0.0057(4)
O1 0.0174(14) 0.0150(13) 0.0277(15) -0.0023(11) 0.0027(11) -0.0065(11)
O2 0.0169(14) 0.0246(15) 0.0195(14) -0.0003(11) -0.0028(11) -0.0085(12)
C1 0.0153(18) 0.0123(17) 0.0096(17) 0.0019(13) -0.0022(14) -0.0025(14)
C2 0.020(2) 0.017(2) 0.026(2) 0.0020(16) 0.0007(16) -0.0077(16)
C3 0.018(2) 0.026(2) 0.019(2) 0.0007(16) 0.0053(16) -0.0068(17)
C4 0.023(2) 0.023(2) 0.015(2) -0.0057(16) 0.0027(16) -0.0037(17)
C5 0.028(2) 0.019(2) 0.024(2) -0.0033(16) -0.0002(17) -0.0096(18)
C6 0.020(2) 0.020(2) 0.020(2) -0.0018(16) 0.0044(16) -0.0081(16)
C7 0.025(2) 0.0108(18) 0.0139(18) -0.0037(14) -0.0016(15) -0.0052(16)
C8 0.025(2) 0.021(2) 0.018(2) 0.0034(16) -0.0024(16) -0.0070(17)
C9 0.028(2) 0.021(2) 0.026(2) 0.0010(17) -0.0110(18) -0.0059(18)
C10 0.048(3) 0.016(2) 0.015(2) 0.0027(16) -0.0007(19) -0.0069(19)
C11 0.034(2) 0.014(2) 0.027(2) 0.0010(17) 0.0105(19) -0.0049(18)
C12 0.020(2) 0.016(2) 0.025(2) 0.0005(16) 0.0042(17) -0.0028(16)
C13 0.0166(19) 0.0151(19) 0.019(2) -0.0020(15) 0.0004(15) -0.0047(15)
C14 0.034(2) 0.021(2) 0.021(2) 0.0018(16) -0.0105(18) -0.0119(18)
C15 0.039(3) 0.021(2) 0.035(3) 0.0060(18) -0.008(2) -0.012(2)
C16 0.035(3) 0.021(2) 0.040(3) -0.0020(19) -0.013(2) -0.0114(19)
C17 0.038(3) 0.027(2) 0.028(2) -0.0047(19) -0.012(2) -0.010(2)
C18 0.029(2) 0.021(2) 0.021(2) 0.0009(17) -0.0040(17) -0.0041(18)
C19 0.0170(19) 0.020(2) 0.0097(17) -0.0018(14) 0.0007(14) -0.0037(16)
C20 0.024(2) 0.0162(19) 0.0157(19) 0.0009(15) -0.0036(16) -0.0050(16)
C21 0.020(2) 0.022(2) 0.023(2) -0.0005(17) -0.0018(16) -0.0018(17)
C22 0.021(2) 0.035(2) 0.015(2) -0.0014(17) 0.0014(16) -0.0060(18)
C23 0.032(2) 0.020(2) 0.022(2) 0.0021(16) 0.0017(18) -0.0116(18)
C24 0.024(2) 0.016(2) 0.020(2) 0.0020(16) 0.0008(16) -0.0043(16)
C25 0.0149(18) 0.022(2) 0.0139(18) -0.0036(15) 0.0007(14) -0.0061(16)
C26 0.030(2) 0.023(2) 0.019(2) 0.0024(17) -0.0064(17) -0.0078(18)
C27 0.034(3) 0.041(3) 0.023(2) 0.006(2) -0.0111(19) -0.011(2)
C28 0.031(2) 0.046(3) 0.024(2) -0.005(2) -0.0081(19) -0.013(2)
C29 0.030(2) 0.032(2) 0.034(3) -0.012(2) 0.004(2) -0.016(2)
C30 0.032(2) 0.026(2) 0.022(2) -0.0005(17) 0.0008(18) -0.0138(19)
C31 0.024(2) 0.042(3) 0.018(2) -0.0011(18) -0.0008(17) -0.011(2)
C32 0.021(2) 0.076(4) 0.027(3) -0.001(2) 0.0002(19) -0.014(2)
C33 0.043(3) 0.085(4) 0.024(3) -0.007(3) 0.006(2) -0.044(3)
C34 0.069(4) 0.058(3) 0.023(2) -0.012(2) 0.015(2) -0.052(3)
C35 0.039(3) 0.032(2) 0.017(2) -0.0067(18) 0.0083(18) -0.019(2)
C36 0.024(2) 0.030(2) 0.0102(18) -0.0032(16) 0.0022(15) -0.0141(18)
C37 0.020(2) 0.027(2) 0.036(3) -0.0025(19) 0.0037(18) -0.0097(18)
C38 0.033(2) 0.032(2) 0.023(2) 0.0039(18) -0.0004(18) -0.019(2)
C39 0.036(3) 0.030(2) 0.033(2) 0.0002(19) 0.000(2) -0.021(2)
C40 0.037(3) 0.034(3) 0.032(2) -0.010(2) 0.004(2) -0.023(2)
C41 0.033(2) 0.037(3) 0.028(2) -0.0017(19) -0.0113(19) -0.017(2)
C42 0.024(2) 0.042(3) 0.041(3) -0.015(2) -0.002(2) -0.014(2)
C43 0.024(2) 0.032(2) 0.037(3) -0.003(2) -0.0020(19) -0.0141(19)
C44 0.018(2) 0.035(2) 0.028(2) -0.0010(19) -0.0009(17) -0.0115(18)

loop_
_atom_type_symbol
_atom_type_description
_atom_type_scat_dispersion_real
_atom_type_scat_dispersion_imag
_atom_type_scat_source
C C 0.0033 0.0016 'International Tables Vol C Tables 4.2.6.8 and 6.1.1.4'
H H 0.0000 0.0000 'International Tables Vol C Tables 4.2.6.8 and 6.1.1.4'
P P 0.1023 0.0942 'International Tables Vol C Tables 4.2.6.8 and 6.1.1.4'
Se Se -0.0929 2.2259 'International Tables Vol C Tables 4.2.6.8 and 6.1.1.4'
Ce Ce -0.2486 2.6331 'International Tables Vol C Tables 4.2.6.8 and 6.1.1.4'
O O 0.0106 0.0060 'International Tables Vol C Tables 4.2.6.8 and 6.1.1.4'

loop_
_geom_angle_atom_site_label_1
_geom_angle_atom_site_label_2
_geom_angle_atom_site_label_3
_geom_angle
O2 Ce1 O1 153.11(8)
O2 Ce1 Se3 102.08(6)
O1 Ce1 Se3 83.42(6)
O2 Ce1 Se5 81.16(6)
O1 Ce1 Se5 76.15(6)
Se3 Ce1 Se5 132.714(14)
O2 Ce1 Se4 72.88(6)
O1 Ce1 Se4 84.73(6)
Se3 Ce1 Se4 70.056(11)
Se5 Ce1 Se4 66.006(11)
O2 Ce1 Se6 84.07(6)
O1 Ce1 Se6 101.31(6)
Se3 Ce1 Se6 156.731(12)
Se5 Ce1 Se6 70.145(14)
Se4 Ce1 Se6 132.758(13)
O2 Ce1 Se1 137.29(6)
O1 Ce1 Se1 69.58(6)
Se3 Ce1 Se1 73.048(13)
Se5 Ce1 Se1 133.902(13)
Se4 Ce1 Se1 136.927(12)
Se6 Ce1 Se1 87.142(13)
O2 Ce1 Se2 68.98(6)
O1 Ce1 Se2 137.90(6)
Se3 Ce1 Se2 86.401(13)
Se5 Ce1 Se2 135.722(12)
Se4 Ce1 Se2 129.212(13)
Se6 Ce1 Se2 74.779(13)
Se1 Ce1 Se2 68.370(11)
P1 Se1 Ce1 88.76(3)
P1 Se2 Ce1 87.28(3)
P2 Se3 Ce1 90.41(3)
P2 Se4 Ce1 89.66(3)
P3 Se5 Ce1 89.07(3)
P3 Se6 Ce1 88.55(3)
C1 P1 C7 103.03(16)
C1 P1 Se2 108.97(11)
C7 P1 Se2 111.72(12)
C1 P1 Se1 111.63(12)
C7 P1 Se1 110.18(11)
Se2 P1 Se1 111.05(4)
C13 P2 C19 105.36(16)
C13 P2 Se4 110.09(12)
C19 P2 Se4 109.87(12)
C13 P2 Se3 110.81(12)
C19 P2 Se3 110.79(12)
Se4 P2 Se3 109.84(4)
C25 P3 C36 104.17(16)
C25 P3 Se6 111.90(13)
C36 P3 Se6 110.01(13)
C25 P3 Se5 109.22(12)
C36 P3 Se5 109.96(13)
Se6 P3 Se5 111.34(4)
C40 O1 C37 108.8(3)
C40 O1 Ce1 130.2(2)
C37 O1 Ce1 121.0(2)
C44 O2 C41 106.8(3)
C44 O2 Ce1 115.1(2)
C41 O2 Ce1 138.0(2)
C2 C1 C6 119.5(3)
C2 C1 P1 121.9(3)
C6 C1 P1 118.6(3)
C3 C2 C1 119.9(3)
C4 C3 C2 120.6(3)
C3 C4 C5 119.2(3)
C6 C5 C4 120.8(4)
C5 C6 C1 119.9(3)
C12 C7 C8 119.4(3)
C12 C7 P1 122.6(3)
C8 C7 P1 117.9(3)
C9 C8 C7 120.4(4)
C10 C9 C8 119.4(4)
C11 C10 C9 120.3(4)
C10 C11 C12 120.5(4)
C11 C12 C7 119.9(4)
C14 C13 C18 118.9(3)
C14 C13 P2 120.8(3)
C18 C13 P2 120.3(3)
C13 C14 C15 121.2(4)
C14 C15 C16 119.1(4)
C17 C16 C15 120.4(4)
C16 C17 C18 120.3(4)
C17 C18 C13 120.2(4)
C24 C19 C20 119.8(3)
C24 C19 P2 120.3(3)
C20 C19 P2 119.8(3)
C21 C20 C19 119.7(4)
C20 C21 C22 120.4(4)
C23 C22 C21 120.0(4)
C22 C23 C24 119.9(4)
C19 C24 C23 120.2(4)
C26 C25 C30 119.1(3)
C26 C25 P3 118.2(3)
C30 C25 P3 122.7(3)
C27 C26 C25 120.4(4)
C26 C27 C28 120.6(4)
C29 C28 C27 119.7(4)
C28 C29 C30 120.1(4)
C29 C30 C25 120.2(4)
C36 C31 C32 120.0(4)
C33 C32 C31 120.2(5)
C34 C33 C32 119.9(4)
C33 C34 C35 120.5(5)
C36 C35 C34 119.8(4)
C35 C36 C31 119.5(4)
C35 C36 P3 121.1(3)
C31 C36 P3 119.4(3)
O1 C37 C38 104.0(3)
C37 C38 C39 101.8(3)
C38 C39 C40 104.0(3)
O1 C40 C39 106.1(3)
O2 C41 C42 105.4(3)
C41 C42 C43 105.1(3)
C44 C43 C42 102.3(3)
O2 C44 C43 103.6(3)

loop_
_geom_bond_atom_site_label_1
_geom_bond_atom_site_label_2
_geom_bond_distance
Ce1 O2 2.479(2)
Ce1 O1 2.496(2)
Ce1 Se3 3.0674(5)
Ce1 Se5 3.0867(5)
Ce1 Se4 3.0973(5)
Ce1 Se6 3.1068(5)
Ce1 Se1 3.1285(5)
Ce1 Se2 3.1892(5)
Se1 P1 2.1560(10)
Se2 P1 2.1503(10)
Se3 P2 2.1633(10)
Se4 P2 2.1606(10)
Se5 P3 2.1549(10)
Se6 P3 2.1547(10)
P1 C1 1.815(4)
P1 C7 1.822(4)
P2 C13 1.817(4)
P2 C19 1.826(4)
P3 C25 1.823(4)
P3 C36 1.825(4)
O1 C40 1.446(4)
O1 C37 1.450(4)
O2 C44 1.435(4)
O2 C41 1.438(4)
C1 C2 1.388(5)
C1 C6 1.393(5)
C2 C3 1.387(5)
C3 C4 1.377(5)
C4 C5 1.390(5)
C5 C6 1.374(5)
C7 C12 1.385(5)
C7 C8 1.391(5)
C8 C9 1.387(5)
C9 C10 1.385(6)
C10 C11 1.372(6)
C11 C12 1.383(5)
C13 C14 1.375(5)
C13 C18 1.398(5)
C14 C15 1.385(5)
C15 C16 1.400(6)
C16 C17 1.360(6)
C17 C18 1.390(5)
C19 C24 1.384(5)
C19 C20 1.389(5)
C20 C21 1.382(5)
C21 C22 1.384(5)
C22 C23 1.380(5)
C23 C24 1.388(5)
C25 C26 1.386(5)
C25 C30 1.392(5)
C26 C27 1.376(5)
C27 C28 1.383(6)
C28 C29 1.377(6)
C29 C30 1.389(5)
C31 C36 1.389(6)
C31 C32 1.389(6)
C32 C33 1.374(7)
C33 C34 1.373(7)
C34 C35 1.391(6)
C35 C36 1.381(5)
C37 C38 1.509(5)
C38 C39 1.520(5)
C39 C40 1.527(5)
C41 C42 1.523(6)
C42 C43 1.536(6)
C43 C44 1.503(5)
